data_7107052
loop_
_publ_author_name
'Hassanatu B. Mansaray'
'Alexander D.R. Rowe'
'Nicholas Phillips'
'Jochen Niemeyer'
'Michael Kelly'
'David A. Addy'
'Joshua I. Bates'
'Simon Aldridge'

_publ_section_related_literature
;
?
;
_publ_section_title
;
 Modelling fundamental arene-borane contacts: spontaneous formation of a
 dibromoborenium cation driven by interaction between a borane Lewis acid
 and an arene p system
;
_journal_name_full Chem.Commun.
_journal_page_first 12295
_journal_paper_doi 10.1039/c1cc15259a
_journal_volume 47
_journal_year 2011
_chemical_formula_moiety 'C23 H25 Al1 B1 Br6 N1'
_chemical_formula_sum 'C23 H25 Al B Br6 N'
_chemical_formula_weight 832.68
_space_group_IT_number 14
_symmetry_cell_setting monoclinic
_symmetry_space_group_name_Hall '-P 2ybc'
_symmetry_space_group_name_H-M 'P 1 21/c 1'
_atom_sites_solution_hydrogens geom
_atom_sites_solution_primary direct
_audit_creation_date 10-09-30
_audit_creation_method CRYSTALS_ver_12.86
_cell_angle_alpha 90
_cell_angle_beta 103.5928(3)
_cell_angle_gamma 90
_cell_formula_units_Z 4
_cell_length_a 12.42260(10)
_cell_length_b 13.30580(10)
_cell_length_c 18.02260(10)
_cell_measurement_reflns_used 6811
_cell_measurement_temperature 150
_cell_measurement_theta_max 27
_cell_measurement_theta_min 5
_cell_volume 2895.56(4)
_computing_cell_refinement 'DENZO/SCALEPACK (Otwinowski & Minor, 1997)'
_computing_data_collection 'COLLECT (Nonius, 1997-2001).'
_computing_data_reduction 'DENZO/SCALEPACK (Otwinowski & Minor, 1997)'
_computing_molecular_graphics 'CAMERON (Watkin et al., 1996)'
_computing_publication_material 'CRYSTALS (Betteridge et al., 2003)'
_computing_structure_refinement 'CRYSTALS (Betteridge et al., 2003)'
_computing_structure_solution 'SIR92 (Altomare et al., 1994)'
_diffrn_ambient_temperature 150
_diffrn_measured_fraction_theta_full 0.992
_diffrn_measured_fraction_theta_max 0.992
_diffrn_measurement_device 'Nonius KappaCCD'
_diffrn_measurement_device_type Area
_diffrn_measurement_method \w
_diffrn_radiation_monochromator graphite
_diffrn_radiation_type 'Mo K\a'
_diffrn_radiation_wavelength 0.71073
_diffrn_reflns_av_R_equivalents 0.021
_diffrn_reflns_limit_h_max 16
_diffrn_reflns_limit_h_min -16
_diffrn_reflns_limit_k_max 16
_diffrn_reflns_limit_k_min -17
_diffrn_reflns_limit_l_max 23
_diffrn_reflns_limit_l_min -23
_diffrn_reflns_number 13133
_diffrn_reflns_theta_full 27.485
_diffrn_reflns_theta_max 27.485
_diffrn_reflns_theta_min 5.124
_diffrn_standards_number 0
_exptl_absorpt_coefficient_mu 8.362
_exptl_absorpt_correction_T_max 0.17
_exptl_absorpt_correction_T_min 0.16
_exptl_absorpt_correction_type multi-scan
_exptl_absorpt_process_details 'DENZO/SCALEPACK (Otwinowski & Minor, 1997)'
_exptl_crystal_colour yellow
_exptl_crystal_density_diffrn 1.910
_exptl_crystal_density_method 'not measured'
_exptl_crystal_description block
_exptl_crystal_F_000 1592
_exptl_crystal_size_max 0.25
_exptl_crystal_size_mid 0.22
_exptl_crystal_size_min 0.21
_refine_diff_density_max 2.04
_refine_diff_density_min -1.51
_refine_ls_extinction_coef 71(5)
_refine_ls_extinction_method 'Larson (1970), Equation 22'
_refine_ls_goodness_of_fit_ref 1.0073
_refine_ls_hydrogen_treatment constr
_refine_ls_matrix_type full
_refine_ls_number_parameters 290
_refine_ls_number_reflns 6593
_refine_ls_number_restraints 0
_refine_ls_R_factor_all 0.0400
_refine_ls_R_factor_gt 0.0316
_refine_ls_shift/su_max 0.001358
_refine_ls_structure_factor_coef Fsqd
_refine_ls_weighting_details
;
Method= Modified Sheldrick
w=1/[\s^2^(F^2^) + ( 0.02P)^2^ + 7.68P]
,where P=(max(Fo^2^,0) + 2Fc^2^)/3
;
_refine_ls_weighting_scheme calc
_refine_ls_wR_factor_all 0.0715
_refine_ls_wR_factor_gt 0.0678
_refine_ls_wR_factor_ref 0.0715
_reflns_limit_h_max 15
_reflns_limit_h_min -16
_reflns_limit_k_max 17
_reflns_limit_k_min 0
_reflns_limit_l_max 23
_reflns_limit_l_min 0
_reflns_number_gt 5719
_reflns_number_total 6593
_reflns_threshold_expression I>2.0\s(I)
_oxford_diffrn_Wilson_B_factor 2.84
_oxford_diffrn_Wilson_scale 11.44
_oxford_refine_ls_r_factor_ref 0.0400
_oxford_refine_ls_scale 0.28022(18)
_oxford_reflns_number_all 6593
_oxford_reflns_threshold_expression_ref I>-3.0\s(I)
_oxford_structure_analysis_title '9301421 037hmct10'
_cod_data_source_file c1cc15259a.txt
_cod_data_source_block '[LpyBBr2][AlBr4]'
_cod_original_sg_symbol_H-M 'P 1 21/c 1 '
_cod_original_formula_sum 'C23 H25 Al1 B1 Br6 N1'
_cod_database_code 7107052

loop_
_symmetry_equiv_pos_as_xyz
x,y,z
-x,-y,-z
-x,y+1/2,-z+1/2
x,-y+1/2,z+1/2

loop_
_atom_site_label
_atom_site_type_symbol
_atom_site_fract_x
_atom_site_fract_y
_atom_site_fract_z
_atom_site_U_iso_or_equiv
_atom_site_occupancy
_atom_site_adp_type
_atom_site_refinement_flags_posn
Br1 Br 0.21386(3) 0.72187(3) 0.49689(2) 0.0421 1.0000 Uani .
Al2 Al 0.37368(8) 0.66503(7) 0.57748(6) 0.0268 1.0000 Uani .
Br3 Br 0.52223(3) 0.74056(2) 0.54439(2) 0.0338 1.0000 Uani .
Br4 Br 0.36911(3) 0.70799(3) 0.70065(2) 0.0424 1.0000 Uani .
Br5 Br 0.38523(3) 0.49461(3) 0.56894(3) 0.0469 1.0000 Uani .
Br6 Br 0.17247(3) 0.57393(2) 0.14900(2) 0.0363 1.0000 Uani .
B7 B 0.1361(3) 0.4377(3) 0.13442(19) 0.0242 1.0000 Uani .
Br8 Br -0.00484(3) 0.39882(3) 0.077818(19) 0.0340 1.0000 Uani .
N9 N 0.21965(18) 0.35553(17) 0.16726(13) 0.0178 1.0000 Uani .
C10 C 0.2185(2) 0.3146(2) 0.23686(16) 0.0213 1.0000 Uani .
C11 C 0.1409(2) 0.3603(2) 0.27881(15) 0.0211 1.0000 Uani .
C12 C 0.1760(2) 0.4441(2) 0.32544(16) 0.0241 1.0000 Uani .
C13 C 0.2922(3) 0.4849(3) 0.3389(2) 0.0325 1.0000 Uani .
C14 C 0.1007(3) 0.4880(2) 0.36210(17) 0.0280 1.0000 Uani .
C15 C -0.0051(3) 0.4505(2) 0.35451(17) 0.0289 1.0000 Uani .
C16 C -0.0859(3) 0.5010(3) 0.3935(2) 0.0447 1.0000 Uani .
C17 C -0.0363(3) 0.3645(2) 0.31027(17) 0.0280 1.0000 Uani .
C18 C 0.0352(2) 0.3180(2) 0.27236(16) 0.0242 1.0000 Uani .
C19 C -0.0018(3) 0.2238(3) 0.22624(19) 0.0319 1.0000 Uani .
C20 C 0.2902(3) 0.2370(2) 0.26394(17) 0.0275 1.0000 Uani .
C21 C 0.3619(3) 0.2013(2) 0.22142(18) 0.0289 1.0000 Uani .
C22 C 0.3616(3) 0.2449(2) 0.15165(18) 0.0258 1.0000 Uani .
C23 C 0.2906(2) 0.3226(2) 0.12491(16) 0.0196 1.0000 Uani .
C24 C 0.2836(2) 0.3752(2) 0.05125(15) 0.0200 1.0000 Uani .
C25 C 0.3512(2) 0.4592(2) 0.04963(17) 0.0235 1.0000 Uani .
C26 C 0.3395(3) 0.5107(2) -0.01900(18) 0.0285 1.0000 Uani .
C27 C 0.2639(3) 0.4794(3) -0.08478(17) 0.0286 1.0000 Uani .
C28 C 0.2017(3) 0.3937(3) -0.08198(17) 0.0290 1.0000 Uani .
C29 C 0.2112(2) 0.3389(2) -0.01519(17) 0.0254 1.0000 Uani .
C30 C 0.1492(3) 0.2415(3) -0.0156(2) 0.0393 1.0000 Uani .
C31 C 0.2506(3) 0.5382(3) -0.1579(2) 0.0442 1.0000 Uani .
C32 C 0.4350(3) 0.4935(3) 0.11990(19) 0.0350 1.0000 Uani .
H131 H 0.2928 0.5546 0.3515 0.0493 1.0000 Uiso R
H133 H 0.3393 0.4492 0.3801 0.0492 1.0000 Uiso R
H132 H 0.3194 0.4767 0.2933 0.0491 1.0000 Uiso R
H141 H 0.1226 0.5442 0.3925 0.0330 1.0000 Uiso R
H162 H -0.1534 0.5160 0.3562 0.0701 1.0000 Uiso R
H161 H -0.1017 0.4565 0.4323 0.0700 1.0000 Uiso R
H163 H -0.0537 0.5624 0.4173 0.0701 1.0000 Uiso R
H171 H -0.1067 0.3377 0.3061 0.0331 1.0000 Uiso R
H191 H -0.0795 0.2273 0.2035 0.0482 1.0000 Uiso R
H192 H 0.0133 0.1655 0.2582 0.0483 1.0000 Uiso R
H193 H 0.0369 0.2180 0.1860 0.0482 1.0000 Uiso R
H201 H 0.2909 0.2088 0.3110 0.0318 1.0000 Uiso R
H211 H 0.4093 0.1483 0.2399 0.0341 1.0000 Uiso R
H221 H 0.4092 0.2216 0.1230 0.0299 1.0000 Uiso R
H261 H 0.3837 0.5667 -0.0212 0.0359 1.0000 Uiso R
H281 H 0.1518 0.3719 -0.1263 0.0349 1.0000 Uiso R
H302 H 0.0835 0.2438 -0.0555 0.0593 1.0000 Uiso R
H301 H 0.1943 0.1865 -0.0243 0.0591 1.0000 Uiso R
H303 H 0.1295 0.2325 0.0326 0.0589 1.0000 Uiso R
H312 H 0.1791 0.5252 -0.1901 0.0690 1.0000 Uiso R
H311 H 0.2570 0.6088 -0.1471 0.0691 1.0000 Uiso R
H313 H 0.3058 0.5190 -0.1847 0.0690 1.0000 Uiso R
H322 H 0.4815 0.5452 0.1076 0.0521 1.0000 Uiso R
H321 H 0.3974 0.5191 0.1562 0.0522 1.0000 Uiso R
H323 H 0.4803 0.4380 0.1425 0.0522 1.0000 Uiso R

loop_
_atom_site_aniso_label
_atom_site_aniso_U_11
_atom_site_aniso_U_22
_atom_site_aniso_U_33
_atom_site_aniso_U_23
_atom_site_aniso_U_13
_atom_site_aniso_U_12
Br1 0.03580(19) 0.03291(18) 0.0485(2) 0.00022(15) -0.00857(15) 0.00509(14)
Al2 0.0254(4) 0.0203(4) 0.0342(5) 0.0044(4) 0.0062(4) 0.0010(3)
Br3 0.03382(17) 0.02838(17) 0.04183(19) 0.00403(13) 0.01420(14) -0.00280(13)
Br4 0.0395(2) 0.0559(2) 0.03243(18) 0.00194(16) 0.00940(15) -0.00446(16)
Br5 0.0465(2) 0.02000(16) 0.0785(3) 0.00716(16) 0.0235(2) 0.00349(14)
Br6 0.0482(2) 0.01914(15) 0.0438(2) 0.00089(13) 0.01505(15) 0.00147(13)
B7 0.0265(16) 0.0251(16) 0.0226(16) 0.0013(13) 0.0089(13) 0.0000(13)
Br8 0.02238(15) 0.0447(2) 0.03208(17) 0.00784(14) 0.00094(12) 0.00049(13)
N9 0.0193(11) 0.0175(11) 0.0165(11) -0.0014(9) 0.0039(9) -0.0018(9)
C10 0.0226(13) 0.0232(14) 0.0174(13) -0.0012(11) 0.0032(11) -0.0043(11)
C11 0.0244(14) 0.0246(14) 0.0148(12) 0.0024(11) 0.0052(11) 0.0010(11)
C12 0.0262(15) 0.0264(15) 0.0193(14) 0.0018(11) 0.0046(11) -0.0009(12)
C13 0.0300(17) 0.0304(17) 0.0359(18) -0.0049(13) 0.0055(14) -0.0066(13)
C14 0.0382(17) 0.0247(15) 0.0215(14) 0.0020(12) 0.0076(13) 0.0054(13)
C15 0.0326(16) 0.0353(17) 0.0211(15) 0.0085(12) 0.0107(12) 0.0099(13)
C16 0.046(2) 0.050(2) 0.044(2) 0.0068(17) 0.0236(18) 0.0168(18)
C17 0.0228(14) 0.0374(17) 0.0245(15) 0.0098(13) 0.0072(12) 0.0023(12)
C18 0.0259(14) 0.0295(15) 0.0165(13) 0.0043(11) 0.0038(11) -0.0021(12)
C19 0.0327(17) 0.0340(17) 0.0281(16) 0.0011(13) 0.0055(13) -0.0101(14)
C20 0.0309(16) 0.0279(16) 0.0232(15) 0.0071(12) 0.0053(12) 0.0017(12)
C21 0.0299(16) 0.0231(15) 0.0327(16) 0.0068(12) 0.0051(13) 0.0076(12)
C22 0.0274(15) 0.0234(14) 0.0286(15) -0.0024(12) 0.0104(12) 0.0034(12)
C23 0.0199(13) 0.0194(13) 0.0195(13) -0.0032(10) 0.0047(10) -0.0039(10)
C24 0.0224(13) 0.0218(14) 0.0173(13) -0.0023(11) 0.0082(10) 0.0018(11)
C25 0.0262(14) 0.0249(14) 0.0220(14) -0.0014(11) 0.0107(12) 0.0011(11)
C26 0.0319(16) 0.0273(16) 0.0310(16) 0.0037(13) 0.0166(13) 0.0025(12)
C27 0.0278(15) 0.0372(17) 0.0238(15) 0.0069(13) 0.0123(12) 0.0112(13)
C28 0.0273(15) 0.0422(18) 0.0171(14) -0.0038(13) 0.0041(11) 0.0061(13)
C29 0.0273(15) 0.0291(16) 0.0203(14) -0.0069(12) 0.0069(11) 0.0000(12)
C30 0.049(2) 0.0366(19) 0.0312(18) -0.0108(14) 0.0079(16) -0.0125(16)
C31 0.046(2) 0.057(2) 0.0315(19) 0.0205(17) 0.0128(16) 0.0155(18)
C32 0.0344(18) 0.0423(19) 0.0283(17) -0.0021(14) 0.0076(14) -0.0144(15)

loop_
_atom_type_symbol
_atom_type_scat_dispersion_real
_atom_type_scat_dispersion_imag
_atom_type_scat_Cromer_Mann_a1
_atom_type_scat_Cromer_Mann_b1
_atom_type_scat_Cromer_Mann_a2
_atom_type_scat_Cromer_Mann_b2
_atom_type_scat_Cromer_Mann_a3
_atom_type_scat_Cromer_Mann_b3
_atom_type_scat_Cromer_Mann_a4
_atom_type_scat_Cromer_Mann_b4
_atom_type_scat_Cromer_Mann_c
_atom_type_scat_source
C 0.0033 0.0016 2.3100 20.8439 1.0200 10.2075 1.5886 0.5687 0.8650 51.6512 0.2156 'International Tables Vol C 4.2.6.8 and 6.1.1.4'
H 0.0000 0.0000 0.4930 10.5109 0.3229 26.1257 0.1402 3.1424 0.0408 57.7998 0.0030 'International Tables Vol C 4.2.6.8 and 6.1.1.4'
N 0.0061 0.0033 12.2126 0.0057 3.1322 9.8933 2.0125 28.9975 1.1663 0.5826 -11.5290 'International Tables Vol C 4.2.6.8 and 6.1.1.4'
Al 0.0645 0.0514 6.4202 3.0387 1.9002 0.7426 1.5936 31.5472 1.9646 85.0886 1.1151 'International Tables Vol C 4.2.6.8 and 6.1.1.4'
Br -0.2901 2.4595 17.1789 2.1723 5.2358 16.5796 5.6377 0.2609 3.9851 41.4328 2.9557 'International Tables Vol C 4.2.6.8 and 6.1.1.4'
B 0.0013 0.0007 2.0545 23.2185 1.3326 1.0210 1.0979 60.3498 0.7068 0.1403 -0.1932 'International Tables Vol C 4.2.6.8 and 6.1.1.4'

loop_
_geom_angle_atom_site_label_1
_geom_angle_atom_site_label_2
_geom_angle_atom_site_label_3
_geom_angle
_geom_angle_publ_flag
Br1 Al2 Br3 108.63(4) yes
Br1 Al2 Br4 108.31(4) yes
Br3 Al2 Br4 110.13(4) yes
Br1 Al2 Br5 110.11(4) yes
Br3 Al2 Br5 110.50(4) yes
Br4 Al2 Br5 109.13(4) yes
Br6 B7 Br8 120.39(18) yes
Br6 B7 N9 121.3(2) yes
Br8 B7 N9 118.3(2) yes
B7 N9 C10 119.1(2) yes
B7 N9 C23 118.8(2) yes
C10 N9 C23 122.1(2) yes
N9 C10 C11 116.8(2) yes
N9 C10 C20 118.5(3) yes
C11 C10 C20 124.7(3) yes
C10 C11 C12 118.8(3) yes
C10 C11 C18 119.8(3) yes
C12 C11 C18 121.3(3) yes
C11 C12 C13 122.3(3) yes
C11 C12 C14 117.9(3) yes
C13 C12 C14 119.8(3) yes
C12 C13 H131 110.0 no
C12 C13 H133 109.5 no
H131 C13 H133 109.2 no
C12 C13 H132 109.6 no
H131 C13 H132 109.1 no
H133 C13 H132 109.4 no
C12 C14 C15 122.1(3) yes
C12 C14 H141 118.7 no
C15 C14 H141 119.2 no
C14 C15 C16 121.0(3) yes
C14 C15 C17 118.8(3) yes
C16 C15 C17 120.3(3) yes
C15 C16 H162 109.4 no
C15 C16 H161 109.5 no
H162 C16 H161 109.8 no
C15 C16 H163 109.4 no
H162 C16 H163 109.6 no
H161 C16 H163 109.2 no
C15 C17 C18 121.5(3) yes
C15 C17 H171 119.3 no
C18 C17 H171 119.1 no
C11 C18 C17 118.3(3) yes
C11 C18 C19 122.2(3) yes
C17 C18 C19 119.5(3) yes
C18 C19 H191 109.9 no
C18 C19 H192 110.4 no
H191 C19 H192 109.3 no
C18 C19 H193 109.9 no
H191 C19 H193 108.3 no
H192 C19 H193 109.0 no
C10 C20 C21 120.5(3) yes
C10 C20 H201 119.7 no
C21 C20 H201 119.9 no
C20 C21 C22 119.5(3) yes
C20 C21 H211 119.8 no
C22 C21 H211 120.6 no
C21 C22 C23 120.0(3) yes
C21 C22 H221 120.1 no
C23 C22 H221 119.9 no
C22 C23 N9 119.4(3) yes
C22 C23 C24 124.5(3) yes
N9 C23 C24 116.0(2) yes
C23 C24 C25 119.0(2) yes
C23 C24 C29 119.4(3) yes
C25 C24 C29 121.6(3) yes
C24 C25 C26 118.2(3) yes
C24 C25 C32 121.5(3) yes
C26 C25 C32 120.3(3) yes
C25 C26 C27 121.2(3) yes
C25 C26 H261 119.5 no
C27 C26 H261 119.3 no
C26 C27 C28 119.1(3) yes
C26 C27 C31 120.2(3) yes
C28 C27 C31 120.8(3) yes
C27 C28 C29 122.0(3) yes
C27 C28 H281 119.2 no
C29 C28 H281 118.9 no
C24 C29 C28 117.8(3) yes
C24 C29 C30 121.6(3) yes
C28 C29 C30 120.6(3) yes
C29 C30 H302 108.8 no
C29 C30 H301 110.0 no
H302 C30 H301 109.3 no
C29 C30 H303 110.0 no
H302 C30 H303 109.3 no
H301 C30 H303 109.5 no
C27 C31 H312 109.4 no
C27 C31 H311 110.1 no
H312 C31 H311 108.8 no
C27 C31 H313 110.8 no
H312 C31 H313 108.5 no
H311 C31 H313 109.1 no
C25 C32 H322 111.0 no
C25 C32 H321 109.4 no
H322 C32 H321 108.8 no
C25 C32 H323 110.2 no
H322 C32 H323 109.0 no
H321 C32 H323 108.5 no

loop_
_geom_bond_atom_site_label_1
_geom_bond_atom_site_label_2
_geom_bond_distance
_geom_bond_publ_flag
Br1 Al2 2.2952(10) yes
Al2 Br3 2.2996(10) yes
Al2 Br4 2.3058(10) yes
Al2 Br5 2.2795(10) yes
Br6 B7 1.872(3) yes
B7 Br8 1.880(3) yes
B7 N9 1.528(4) yes
N9 C10 1.370(4) yes
N9 C23 1.366(4) yes
C10 C11 1.487(4) yes
C10 C20 1.377(4) yes
C11 C12 1.402(4) yes
C11 C18 1.409(4) yes
C12 C13 1.508(4) yes
C12 C14 1.395(4) yes
C13 H131 0.955 no
C13 H133 0.957 no
C13 H132 0.965 no
C14 C15 1.382(5) yes
C14 H141 0.929 no
C15 C16 1.510(4) yes
C15 C17 1.397(5) yes
C16 H162 0.965 no
C16 H161 0.970 no
C16 H163 0.965 no
C17 C18 1.387(4) yes
C17 H171 0.931 no
C18 C19 1.514(4) yes
C19 H191 0.957 no
C19 H192 0.958 no
C19 H193 0.963 no
C20 C21 1.388(4) yes
C20 H201 0.925 no
C21 C22 1.384(4) yes
C21 H211 0.929 no
C22 C23 1.371(4) yes
C22 H221 0.926 no
C23 C24 1.485(4) yes
C24 C25 1.402(4) yes
C24 C29 1.404(4) yes
C25 C26 1.392(4) yes
C25 C32 1.509(4) yes
C26 C27 1.392(5) yes
C26 H261 0.932 no
C27 C28 1.385(5) yes
C27 C31 1.508(4) yes
C28 C29 1.389(4) yes
C28 H281 0.934 no
C29 C30 1.506(5) yes
C30 H302 0.954 no
C30 H301 0.957 no
C30 H303 0.964 no
C31 H312 0.956 no
C31 H311 0.959 no
C31 H313 0.962 no
C32 H322 0.957 no
C32 H321 0.953 no
C32 H323 0.960 no
